data_4507458
loop_
_publ_author_name
'Gong, Yun'
'Jiang, Peng Gang'
'Li, Jian'
'Wu, Tao'
'Lin, Jian Hua'

_publ_section_title
;
 Metal(II) Complexes Based on Benzene-1,2,3-triyldioxy-triacetate:
 Structures and Photoluminescence Properties
;
_journal_issue 3
_journal_name_full 'Crystal Growth &amp; Design'
_journal_page_first 1059
_journal_paper_doi 10.1021/cg301331p
_journal_volume 13
_journal_year 2013
_chemical_formula_sum 'C22 H18 Cd N2 O15'
_chemical_formula_weight 662.79
_chemical_name_systematic
; 
 ? 
;
_space_group_IT_number 2
_symmetry_cell_setting triclinic
_symmetry_space_group_name_Hall '-P 1'
_symmetry_space_group_name_H-M 'P -1'
_atom_sites_solution_hydrogens geom
_atom_sites_solution_primary direct
_atom_sites_solution_secondary difmap
_audit_creation_method SHELXL-97
_cell_angle_alpha 106.128(6)
_cell_angle_beta 96.718(6)
_cell_angle_gamma 96.030(7)
_cell_formula_units_Z 2
_cell_length_a 8.1000(7)
_cell_length_b 11.1100(9)
_cell_length_c 15.9077(10)
_cell_measurement_reflns_used 7757
_cell_measurement_temperature 293(2)
_cell_measurement_theta_max 28.8596
_cell_measurement_theta_min 2.5535
_cell_volume 1351.50(19)
_computing_cell_refinement 'CrysAlisPro, Oxford Diffraction Ltd.'
_computing_data_collection 'CrysAlisPro, Oxford Diffraction Ltd.'
_computing_data_reduction 'CrysAlisPro, Oxford Diffraction Ltd.'
_computing_molecular_graphics 'SHELXTL (Sheldrick, 1997)'
_computing_publication_material 'SHELXTL (Sheldrick, 1997)'
_computing_structure_refinement 'SHELXL97 (Sheldrick, 2008)'
_computing_structure_solution 'SHELXS97 (Sheldrick, 2008)'
_diffrn_ambient_temperature 293(2)
_diffrn_measured_fraction_theta_full 0.999
_diffrn_measured_fraction_theta_max 0.999
_diffrn_measurement_device_type 'Oxford XCalibur Eos'
_diffrn_measurement_method '\w scans'
_diffrn_radiation_monochromator graphite
_diffrn_radiation_source 'fine-focus sealed tube'
_diffrn_radiation_type MoK\a
_diffrn_radiation_wavelength 0.71073
_diffrn_reflns_av_R_equivalents 0.0222
_diffrn_reflns_av_sigmaI/netI 0.0330
_diffrn_reflns_limit_h_max 9
_diffrn_reflns_limit_h_min -9
_diffrn_reflns_limit_k_max 13
_diffrn_reflns_limit_k_min -12
_diffrn_reflns_limit_l_max 18
_diffrn_reflns_limit_l_min -18
_diffrn_reflns_number 11029
_diffrn_reflns_theta_full 25.01
_diffrn_reflns_theta_max 25.01
_diffrn_reflns_theta_min 2.56
_exptl_absorpt_coefficient_mu 0.884
_exptl_absorpt_correction_T_max 1.00000
_exptl_absorpt_correction_T_min 0.86426
_exptl_absorpt_correction_type multi-scan
_exptl_absorpt_process_details 'SADABS (Sheldrick, 1996)'
_exptl_crystal_colour colorless
_exptl_crystal_density_diffrn 1.629
_exptl_crystal_density_method 'not measured'
_exptl_crystal_description prismatic
_exptl_crystal_F_000 664
_exptl_crystal_size_max 0.28
_exptl_crystal_size_mid 0.25
_exptl_crystal_size_min 0.19
_refine_diff_density_max 0.539
_refine_diff_density_min -0.253
_refine_diff_density_rms 0.067
_refine_ls_extinction_method none
_refine_ls_goodness_of_fit_ref 1.059
_refine_ls_hydrogen_treatment constr
_refine_ls_matrix_type full
_refine_ls_number_parameters 361
_refine_ls_number_reflns 4763
_refine_ls_number_restraints 0
_refine_ls_restrained_S_all 1.059
_refine_ls_R_factor_all 0.0320
_refine_ls_R_factor_gt 0.0261
_refine_ls_shift/su_max 0.002
_refine_ls_shift/su_mean 0.000
_refine_ls_structure_factor_coef Fsqd
_refine_ls_weighting_details 'calc w=1/[\s^2^(Fo^2^)+(0.0457P)^2^+0.0000P] where P=(Fo^2^+2Fc^2^)/3'
_refine_ls_weighting_scheme calc
_refine_ls_wR_factor_gt 0.0737
_refine_ls_wR_factor_ref 0.0747
_reflns_number_gt 4136
_reflns_number_total 4763
_reflns_threshold_expression >2sigma(I)
_cod_data_source_file cg301331p_si_001.cif
_cod_data_source_block 1128-5
_cod_depositor_comments
;
The following automatic conversions were performed:

'_symmetry_cell_setting' value 'Triclinic' changed to 'triclinic'
according to /home/saulius/struct/CIF-dictionaries/cif_core.dic
dictionary named 'cif_core.dic' version 2.4.2 from 2011-04-26.

Automatic conversion script
Id: cif_fix_values 1891 2012-01-12 08:04:46Z andrius 
;
_cod_original_cell_volume 1351.50(18)
_cod_original_sg_symbol_H-M P-1
_cod_database_code 4507458

loop_
_symmetry_equiv_pos_as_xyz
'x, y, z'
'-x, -y, -z'

loop_
_atom_site_label
_atom_site_type_symbol
_atom_site_fract_x
_atom_site_fract_y
_atom_site_fract_z
_atom_site_U_iso_or_equiv
_atom_site_adp_type
_atom_site_occupancy
_atom_site_symmetry_multiplicity
_atom_site_calc_flag
_atom_site_refinement_flags
Cd1 Cd 0.62474(3) 0.425248(19) 0.752042(13) 0.02462(8) Uani 1 1 d .
O1 O 0.5962(3) 0.43213(18) 0.58406(13) 0.0314(5) Uani 1 1 d .
O2 O 0.9151(3) 0.6926(2) 0.65343(15) 0.0496(6) Uani 1 1 d .
O3 O 0.7535(3) 0.60076(19) 0.72638(13) 0.0350(5) Uani 1 1 d .
O4 O 0.4044(2) 0.28049(17) 0.64231(12) 0.0247(4) Uani 1 1 d .
O5 O 0.1059(3) 0.4724(2) 0.73390(16) 0.0475(6) Uani 1 1 d .
O6 O 0.3813(3) 0.50370(19) 0.75891(14) 0.0367(5) Uani 1 1 d .
O7 O 0.2472(3) 0.05843(18) 0.54076(13) 0.0355(5) Uani 1 1 d .
O8 O 0.0352(3) -0.23730(19) 0.53203(14) 0.0367(5) Uani 1 1 d .
H8A H -0.0089 -0.2614 0.5695 0.055 Uiso 1 1 calc R
O9 O 0.1001(3) -0.0554(2) 0.63987(15) 0.0516(7) Uani 1 1 d .
O10 O 0.8232(3) 0.3082(2) 0.69661(14) 0.0371(5) Uani 1 1 d .
N1 N 0.7397(3) 0.5156(2) 0.89938(16) 0.0327(6) Uani 1 1 d .
N2 N 0.5529(3) 0.2830(2) 0.83437(16) 0.0316(6) Uani 1 1 d .
C10 C 0.8404(4) 0.6259(3) 0.9275(2) 0.0432(8) Uani 1 1 d .
H10 H 0.8672 0.6673 0.8864 0.052 Uiso 1 1 calc R
C9 C 0.9062(5) 0.6810(4) 1.0153(2) 0.0550(10) Uani 1 1 d .
H9 H 0.9763 0.7583 1.0333 0.066 Uiso 1 1 calc R
C8 C 0.8671(5) 0.6206(4) 1.0753(2) 0.0569(11) Uani 1 1 d .
H8 H 0.9090 0.6568 1.1351 0.068 Uiso 1 1 calc R
C7 C 0.7653(5) 0.5056(4) 1.0470(2) 0.0501(9) Uani 1 1 d .
H7 H 0.7388 0.4627 1.0873 0.060 Uiso 1 1 calc R
C6 C 0.7025(4) 0.4540(3) 0.95757(19) 0.0317(7) Uani 1 1 d .
C5 C 0.5941(4) 0.3290(3) 0.9224(2) 0.0329(7) Uani 1 1 d .
C4 C 0.5377(5) 0.2617(4) 0.9776(2) 0.0509(9) Uani 1 1 d .
H4 H 0.5665 0.2950 1.0387 0.061 Uiso 1 1 calc R
C3 C 0.4407(5) 0.1473(4) 0.9425(3) 0.0593(11) Uani 1 1 d .
H3 H 0.4016 0.1021 0.9792 0.071 Uiso 1 1 calc R
C2 C 0.4006(5) 0.0986(3) 0.8516(3) 0.0521(10) Uani 1 1 d .
H2 H 0.3360 0.0197 0.8259 0.062 Uiso 1 1 calc R
C1 C 0.4584(4) 0.1695(3) 0.8005(2) 0.0416(8) Uani 1 1 d .
H1 H 0.4307 0.1373 0.7393 0.050 Uiso 1 1 calc R
C16 C 0.5311(3) 0.3178(3) 0.52249(18) 0.0242(6) Uani 1 1 d .
C15 C 0.5596(4) 0.2788(3) 0.43608(19) 0.0308(7) Uani 1 1 d .
H15 H 0.6298 0.3303 0.4140 0.037 Uiso 1 1 calc R
C14 C 0.4815(4) 0.1614(3) 0.38304(19) 0.0346(7) Uani 1 1 d .
H14 H 0.5001 0.1346 0.3246 0.042 Uiso 1 1 calc R
C13 C 0.3773(4) 0.0826(3) 0.41352(19) 0.0317(7) Uani 1 1 d .
H13 H 0.3267 0.0037 0.3764 0.038 Uiso 1 1 calc R
C12 C 0.3489(3) 0.1225(3) 0.50028(18) 0.0256(6) Uani 1 1 d .
C11 C 0.4262(3) 0.2408(3) 0.55448(17) 0.0223(6) Uani 1 1 d .
C17 C 0.1855(4) -0.0701(3) 0.49856(19) 0.0277(6) Uani 1 1 d .
H17A H 0.2766 -0.1169 0.4809 0.033 Uiso 1 1 calc R
H17B H 0.1047 -0.0793 0.4463 0.033 Uiso 1 1 calc R
C18 C 0.1026(4) -0.1184(3) 0.5658(2) 0.0293(7) Uani 1 1 d .
C19 C 0.2390(4) 0.3082(3) 0.6576(2) 0.0330(7) Uani 1 1 d .
H19A H 0.1855 0.2453 0.6813 0.040 Uiso 1 1 calc R
H19B H 0.1719 0.3029 0.6017 0.040 Uiso 1 1 calc R
C20 C 0.2444(4) 0.4393(3) 0.72173(19) 0.0300(7) Uani 1 1 d .
C21 C 0.7427(4) 0.5027(3) 0.57112(19) 0.0296(7) Uani 1 1 d .
H21A H 0.7160 0.5395 0.5235 0.036 Uiso 1 1 calc R
H21B H 0.8272 0.4481 0.5557 0.036 Uiso 1 1 calc R
C22 C 0.8081(4) 0.6068(3) 0.6574(2) 0.0310(7) Uani 1 1 d .
O11 O 0.9255(4) 0.1155(2) 0.75787(16) 0.0559(7) Uani 1 1 d .
O12 O 0.5650(4) 0.7963(2) 0.82549(17) 0.0642(8) Uani 1 1 d .
O13 O 0.2012(4) 0.7415(3) 0.7831(2) 0.0725(9) Uani 1 1 d .
O14 O 0.8200(4) 1.0034(3) 0.88387(19) 0.0718(8) Uani 1 1 d .
O15 O 0.8819(4) 0.0952(3) 0.0661(2) 0.0815(9) Uani 1 1 d .

loop_
_atom_site_aniso_label
_atom_site_aniso_U_11
_atom_site_aniso_U_22
_atom_site_aniso_U_33
_atom_site_aniso_U_23
_atom_site_aniso_U_13
_atom_site_aniso_U_12
Cd1 0.02249(12) 0.02613(13) 0.02370(12) 0.00691(8) 0.00356(8) -0.00217(8)
O1 0.0299(11) 0.0258(11) 0.0339(11) 0.0031(9) 0.0111(9) -0.0079(9)
O2 0.0531(15) 0.0455(14) 0.0455(14) 0.0190(11) 0.0034(12) -0.0250(12)
O3 0.0408(13) 0.0288(11) 0.0326(12) 0.0087(9) 0.0084(10) -0.0091(9)
O4 0.0191(10) 0.0301(11) 0.0218(10) 0.0031(8) 0.0055(8) 0.0000(8)
O5 0.0271(13) 0.0455(14) 0.0645(16) 0.0028(12) 0.0126(11) 0.0112(10)
O6 0.0281(12) 0.0291(12) 0.0442(13) -0.0027(10) 0.0064(10) 0.0015(9)
O7 0.0437(13) 0.0223(11) 0.0350(12) 0.0002(9) 0.0178(10) -0.0099(9)
O8 0.0413(13) 0.0287(12) 0.0367(12) 0.0089(9) 0.0059(10) -0.0087(10)
O9 0.0732(18) 0.0389(14) 0.0356(14) -0.0003(11) 0.0243(12) -0.0100(12)
O10 0.0277(12) 0.0449(13) 0.0379(12) 0.0080(10) 0.0087(10) 0.0092(10)
N1 0.0335(15) 0.0353(15) 0.0260(13) 0.0068(11) 0.0008(11) 0.0002(12)
N2 0.0353(15) 0.0319(14) 0.0289(14) 0.0117(11) 0.0073(11) 0.0002(11)
C10 0.044(2) 0.044(2) 0.0356(18) 0.0093(15) -0.0019(15) -0.0091(16)
C9 0.054(2) 0.051(2) 0.044(2) 0.0026(18) -0.0095(18) -0.0128(19)
C8 0.063(3) 0.064(3) 0.0289(19) 0.0001(18) -0.0081(18) -0.003(2)
C7 0.059(2) 0.063(3) 0.0275(18) 0.0139(17) 0.0029(16) 0.006(2)
C6 0.0298(17) 0.0391(18) 0.0264(16) 0.0087(14) 0.0050(13) 0.0077(13)
C5 0.0323(17) 0.0389(18) 0.0335(17) 0.0160(14) 0.0099(14) 0.0112(14)
C4 0.060(2) 0.061(2) 0.038(2) 0.0250(18) 0.0115(18) 0.003(2)
C3 0.068(3) 0.062(3) 0.059(3) 0.038(2) 0.017(2) -0.001(2)
C2 0.057(2) 0.036(2) 0.066(3) 0.0232(18) 0.011(2) -0.0053(17)
C1 0.049(2) 0.0364(19) 0.0404(19) 0.0139(16) 0.0093(16) 0.0011(16)
C16 0.0214(15) 0.0225(15) 0.0282(15) 0.0076(12) 0.0023(12) 0.0020(11)
C15 0.0350(17) 0.0320(17) 0.0287(16) 0.0140(13) 0.0083(13) 0.0016(13)
C14 0.0400(19) 0.0406(19) 0.0221(15) 0.0080(14) 0.0052(13) 0.0039(15)
C13 0.0347(17) 0.0294(17) 0.0244(15) 0.0005(13) 0.0029(13) -0.0030(13)
C12 0.0222(15) 0.0266(16) 0.0264(15) 0.0064(12) 0.0045(12) -0.0007(12)
C11 0.0219(14) 0.0251(15) 0.0196(14) 0.0052(11) 0.0036(11) 0.0044(11)
C17 0.0280(16) 0.0218(15) 0.0289(16) 0.0021(12) 0.0040(12) -0.0016(12)
C18 0.0259(16) 0.0261(16) 0.0344(17) 0.0076(13) 0.0046(13) 0.0007(12)
C19 0.0189(15) 0.0403(18) 0.0345(17) 0.0022(14) 0.0095(13) -0.0012(13)
C20 0.0280(17) 0.0311(17) 0.0305(16) 0.0064(13) 0.0078(13) 0.0055(13)
C21 0.0273(16) 0.0289(16) 0.0343(16) 0.0138(13) 0.0059(13) -0.0023(13)
C22 0.0285(16) 0.0263(16) 0.0395(18) 0.0145(14) 0.0031(14) -0.0011(13)
O11 0.0694(18) 0.0470(15) 0.0483(15) 0.0109(12) 0.0020(13) 0.0114(13)
O12 0.092(2) 0.0483(16) 0.0500(16) 0.0110(13) 0.0139(15) 0.0068(15)
O13 0.075(2) 0.0492(17) 0.0723(19) -0.0064(14) -0.0108(16) 0.0077(15)
O14 0.075(2) 0.075(2) 0.0637(18) 0.0183(15) 0.0164(16) 0.0030(16)
O15 0.087(2) 0.086(2) 0.067(2) 0.0147(17) 0.0158(18) 0.0058(19)

loop_
_atom_type_symbol
_atom_type_description
_atom_type_scat_dispersion_real
_atom_type_scat_dispersion_imag
_atom_type_scat_source
C C 0.0033 0.0016 'International Tables Vol C Tables 4.2.6.8 and 6.1.1.4'
Cd Cd -0.8075 1.2024 'International Tables Vol C Tables 4.2.6.8 and 6.1.1.4'
N N 0.0061 0.0033 'International Tables Vol C Tables 4.2.6.8 and 6.1.1.4'
O O 0.0106 0.0060 'International Tables Vol C Tables 4.2.6.8 and 6.1.1.4'
H H 0.0000 0.0000 'International Tables Vol C Tables 4.2.6.8 and 6.1.1.4'

loop_
_geom_angle_atom_site_label_1
_geom_angle_atom_site_label_2
_geom_angle_atom_site_label_3
_geom_angle
O6 Cd1 O3 91.81(8)
O6 Cd1 O10 159.78(8)
O3 Cd1 O10 91.90(8)
O6 Cd1 N1 97.23(8)
O3 Cd1 N1 87.02(8)
O10 Cd1 N1 102.81(9)
O6 Cd1 N2 93.44(9)
O3 Cd1 N2 157.43(8)
O10 Cd1 N2 90.72(8)
N1 Cd1 N2 70.55(9)
O6 Cd1 O4 70.18(7)
O3 Cd1 O4 121.01(7)
O10 Cd1 O4 90.95(7)
N1 Cd1 O4 148.61(8)
N2 Cd1 O4 81.35(8)
O6 Cd1 O1 87.14(7)
O3 Cd1 O1 62.54(7)
O10 Cd1 O1 77.00(7)
N1 Cd1 O1 149.42(8)
N2 Cd1 O1 139.64(7)
O4 Cd1 O1 60.93(6)
C16 O1 C21 119.2(2)
C16 O1 Cd1 114.01(16)
C21 O1 Cd1 109.93(16)
C22 O3 Cd1 126.84(19)
C11 O4 C19 115.5(2)
C11 O4 Cd1 120.05(15)
C19 O4 Cd1 112.47(15)
C20 O6 Cd1 122.56(19)
C12 O7 C17 119.1(2)
C18 O8 H8A 109.5
C10 N1 C6 119.5(3)
C10 N1 Cd1 122.2(2)
C6 N1 Cd1 118.3(2)
C1 N2 C5 118.5(3)
C1 N2 Cd1 125.1(2)
C5 N2 Cd1 115.9(2)
N1 C10 C9 122.3(3)
N1 C10 H10 118.9
C9 C10 H10 118.9
C8 C9 C10 118.9(4)
C8 C9 H9 120.6
C10 C9 H9 120.6
C9 C8 C7 119.5(3)
C9 C8 H8 120.3
C7 C8 H8 120.3
C8 C7 C6 119.3(3)
C8 C7 H7 120.3
C6 C7 H7 120.3
N1 C6 C7 120.5(3)
N1 C6 C5 117.4(3)
C7 C6 C5 122.0(3)
N2 C5 C4 120.9(3)
N2 C5 C6 117.1(3)
C4 C5 C6 122.0(3)
C3 C4 C5 120.0(3)
C3 C4 H4 120.0
C5 C4 H4 120.0
C4 C3 C2 119.2(3)
C4 C3 H3 120.4
C2 C3 H3 120.4
C1 C2 C3 118.3(3)
C1 C2 H2 120.9
C3 C2 H2 120.9
N2 C1 C2 123.1(3)
N2 C1 H1 118.4
C2 C1 H1 118.4
C15 C16 O1 126.2(3)
C15 C16 C11 120.3(3)
O1 C16 C11 113.4(2)
C16 C15 C14 118.4(3)
C16 C15 H15 120.8
C14 C15 H15 120.8
C13 C14 C15 122.4(3)
C13 C14 H14 118.8
C15 C14 H14 118.8
C14 C13 C12 118.9(3)
C14 C13 H13 120.6
C12 C13 H13 120.6
O7 C12 C13 126.8(3)
O7 C12 C11 113.8(2)
C13 C12 C11 119.4(3)
C16 C11 O4 119.1(2)
C16 C11 C12 120.6(3)
O4 C11 C12 120.2(2)
O7 C17 C18 106.0(2)
O7 C17 H17A 110.5
C18 C17 H17A 110.5
O7 C17 H17B 110.5
C18 C17 H17B 110.5
H17A C17 H17B 108.7
O9 C18 O8 125.0(3)
O9 C18 C17 123.9(3)
O8 C18 C17 111.1(2)
O4 C19 C20 111.8(2)
O4 C19 H19A 109.2
C20 C19 H19A 109.2
O4 C19 H19B 109.2
C20 C19 H19B 109.2
H19A C19 H19B 107.9
O5 C20 O6 124.6(3)
O5 C20 C19 115.3(3)
O6 C20 C19 120.0(3)
O1 C21 C22 107.6(2)
O1 C21 H21A 110.2
C22 C21 H21A 110.2
O1 C21 H21B 110.2
C22 C21 H21B 110.2
H21A C21 H21B 108.5
O2 C22 O3 124.4(3)
O2 C22 C21 116.3(3)
O3 C22 C21 119.3(3)

loop_
_geom_bond_atom_site_label_1
_geom_bond_atom_site_label_2
_geom_bond_distance
Cd1 O6 2.240(2)
Cd1 O3 2.274(2)
Cd1 O10 2.278(2)
Cd1 N1 2.314(2)
Cd1 N2 2.385(2)
Cd1 O4 2.4348(18)
Cd1 O1 2.678(2)
O1 C16 1.378(3)
O1 C21 1.421(3)
O2 C22 1.240(4)
O3 C22 1.246(3)
O4 C11 1.382(3)
O4 C19 1.438(3)
O5 C20 1.237(4)
O6 C20 1.239(4)
O7 C12 1.362(3)
O7 C17 1.407(3)
O9 C18 1.196(4)
O8 C18 1.311(3)
O8 H8A 0.8200
N1 C10 1.330(4)
N1 C6 1.338(4)
N2 C1 1.338(4)
N2 C5 1.338(4)
C10 C9 1.375(5)
C10 H10 0.9300
C9 C8 1.358(5)
C9 H9 0.9300
C8 C7 1.374(5)
C8 H8 0.9300
C7 C6 1.389(4)
C7 H7 0.9300
C6 C5 1.487(4)
C5 C4 1.388(4)
C4 C3 1.356(5)
C4 H4 0.9300
C3 C2 1.381(5)
C3 H3 0.9300
C2 C1 1.367(5)
C2 H2 0.9300
C1 H1 0.9300
C16 C15 1.377(4)
C16 C11 1.379(4)
C15 C14 1.379(4)
C15 H15 0.9300
C14 C13 1.375(4)
C14 H14 0.9300
C13 C12 1.382(4)
C13 H13 0.9300
C12 C11 1.391(4)
C17 C18 1.514(4)
C17 H17A 0.9700
C17 H17B 0.9700
C19 C20 1.522(4)
C19 H19A 0.9700
C19 H19B 0.9700
C21 C22 1.523(4)
C21 H21A 0.9700
C21 H21B 0.9700
